data_1502077
loop_
_publ_author_name
'Troyer, Timothy L.'
'Muchalski, Hubert'
'Hong, Ki Bum'
'Johnston, Jeffrey N.'

_publ_section_title
;
 Origins of selectivity in Br\/onsted acid-promoted diazoalkane-azomethine
 reactions (the aza-Darzens aziridine synthesis).
;
_journal_issue 7
_journal_name_full 'Organic letters'
_journal_page_first 1790
_journal_page_last 1792
_journal_paper_doi 10.1021/ol200313m
_journal_volume 13
_journal_year 2011
_chemical_absolute_configuration syn
_chemical_formula_moiety 'C15 H19 N O4'
_chemical_formula_sum 'C15 H19 N O4'
_chemical_formula_weight 277.31
_chemical_name_systematic
; 
 ? 
;
_space_group_IT_number 4
_symmetry_cell_setting monoclinic
_symmetry_space_group_name_Hall 'P 2yb'
_symmetry_space_group_name_H-M 'P 1 21 1'
_atom_sites_solution_hydrogens geom
_atom_sites_solution_primary direct
_atom_sites_solution_secondary difmap
_audit_creation_method SHELXL-97
_cell_angle_alpha 90.00
_cell_angle_beta 98.460(4)
_cell_angle_gamma 90.00
_cell_formula_units_Z 2
_cell_length_a 5.5539(10)
_cell_length_b 9.0119(17)
_cell_length_c 14.952(3)
_cell_measurement_reflns_used 1604
_cell_measurement_temperature 130(2)
_cell_measurement_theta_max 22.8
_cell_measurement_theta_min 2.6
_cell_volume 740.2(2)
_computing_cell_refinement 'SAINT (Bruker, 2003)'
_computing_data_collection 'SMART (Bruker, 2001)'
_computing_data_reduction 'SAINT (Bruker, 2003)'
_computing_molecular_graphics 'SHELXTL (Bruker, 2003), XTEL (loc. libr.)'
_computing_publication_material 'SHELXTL (Bruker, 2003)'
_computing_structure_refinement 'SHELXL-97 (Sheldrick, 1997)'
_computing_structure_solution 'SIR-2004 (Burla et al., 2005)'
_diffrn_ambient_temperature 130(2)
_diffrn_detector 'CCD area detector'
_diffrn_detector_area_resol_mean 44.52
_diffrn_detector_type 'Bruker SMART 6000'
_diffrn_measured_fraction_theta_full 0.996
_diffrn_measured_fraction_theta_max 0.996
_diffrn_measurement_details '0.30 degree frames measured for 15 seconds each'
_diffrn_measurement_device 'three-circle goniometer with fixed chi'
_diffrn_measurement_device_type 'Bruker Platform goniometer'
_diffrn_measurement_method \w-scans
_diffrn_radiation_monochromator graphite
_diffrn_radiation_source 'fine-focus sealed tube'
_diffrn_radiation_type MoK\a
_diffrn_radiation_wavelength 0.71073
_diffrn_reflns_av_R_equivalents 0.0573
_diffrn_reflns_av_sigmaI/netI 0.0581
_diffrn_reflns_limit_h_max 6
_diffrn_reflns_limit_h_min -6
_diffrn_reflns_limit_k_max 11
_diffrn_reflns_limit_k_min -11
_diffrn_reflns_limit_l_max 18
_diffrn_reflns_limit_l_min -18
_diffrn_reflns_number 10076
_diffrn_reflns_theta_full 26.55
_diffrn_reflns_theta_max 26.55
_diffrn_reflns_theta_min 2.65
_diffrn_standards_decay_% 0.0
_diffrn_standards_interval_time 758
_diffrn_standards_number 23
_exptl_absorpt_coefficient_mu 0.090
_exptl_absorpt_correction_T_max 0.9866
_exptl_absorpt_correction_T_min 0.9822
_exptl_absorpt_correction_type multi-scan
_exptl_absorpt_process_details 'SADABS, R. Blessing; 1995'
_exptl_crystal_colour colorless
_exptl_crystal_density_diffrn 1.244
_exptl_crystal_density_method 'not measured'
_exptl_crystal_description block
_exptl_crystal_F_000 296
_exptl_crystal_size_max 0.20
_exptl_crystal_size_mid 0.20
_exptl_crystal_size_min 0.15
_refine_diff_density_max 0.386
_refine_diff_density_min -0.222
_refine_diff_density_rms 0.057
_refine_ls_abs_structure_details 'Flack H D (1983), Acta Cryst. A39, 876-881'
_refine_ls_abs_structure_Flack -0.9(14)
_refine_ls_extinction_method none
_refine_ls_goodness_of_fit_ref 1.049
_refine_ls_hydrogen_treatment riding
_refine_ls_matrix_type full
_refine_ls_number_parameters 184
_refine_ls_number_reflns 3050
_refine_ls_number_restraints 1
_refine_ls_restrained_S_all 1.049
_refine_ls_R_factor_all 0.0689
_refine_ls_R_factor_gt 0.0508
_refine_ls_shift/su_max 0.000
_refine_ls_shift/su_mean 0.000
_refine_ls_structure_factor_coef Fsqd
_refine_ls_weighting_details 'calc w=1/[\s^2^(Fo^2^)+(0.0799P)^2^+0.0000P] where P=(Fo^2^+2Fc^2^)/3'
_refine_ls_weighting_scheme calc
_refine_ls_wR_factor_gt 0.1235
_refine_ls_wR_factor_ref 0.1354
_reflns_number_gt 2449
_reflns_number_total 3050
_reflns_threshold_expression >2sigma(I)
_cod_data_source_file ol200313m_si_002.cif
_cod_data_source_block 06155
_cod_depositor_comments
;
The following automatic conversions were performed:

'_exptl_absorpt_correction_type' value 'multi-scans' was replaced
with the value 'multi-scan' as specified in the replacement file
'src/cod-tools/trunk/data/replacement-values/replacement_values.lst'.

Automatic conversion script
Id: cif_fix_values 5376 2017-05-30 11:51:03Z andrius 
;
_cod_original_sg_symbol_H-M P2(1)
_cod_database_code 1502077

loop_
_symmetry_equiv_pos_as_xyz
'x, y, z'
'-x, y+1/2, -z'

loop_
_atom_site_label
_atom_site_type_symbol
_atom_site_fract_x
_atom_site_fract_y
_atom_site_fract_z
_atom_site_U_iso_or_equiv
_atom_site_adp_type
_atom_site_occupancy
_atom_site_symmetry_multiplicity
_atom_site_calc_flag
_atom_site_refinement_flags
N1 N 0.0615(4) 0.8473(2) 0.81275(15) 0.0268(5) Uani 1 1 d .
C2 C -0.0085(4) 0.9666(3) 0.74623(18) 0.0278(5) Uani 1 1 d .
H2A H -0.1857 0.9771 0.7226 0.033 Uiso 1 1 calc R
C3 C 0.0693(4) 0.9993(3) 0.84435(18) 0.0275(5) Uani 1 1 d .
H3A H -0.0645 1.0285 0.8788 0.033 Uiso 1 1 calc R
C11 C -0.1496(5) 0.7611(3) 0.83582(19) 0.0289(6) Uani 1 1 d .
H11A H -0.2973 0.8259 0.8281 0.035 Uiso 1 1 calc R
C12 C -0.1935(5) 0.6305(3) 0.77224(18) 0.0270(6) Uani 1 1 d .
C13 C -0.4171(5) 0.6115(3) 0.7183(2) 0.0342(6) Uani 1 1 d .
H13A H -0.5416 0.6835 0.7192 0.041 Uiso 1 1 calc R
C14 C -0.4599(5) 0.4875(4) 0.6628(2) 0.0404(7) Uani 1 1 d .
H14A H -0.6141 0.4745 0.6267 0.049 Uiso 1 1 calc R
C15 C -0.2794(5) 0.3835(3) 0.6601(2) 0.0364(7) Uani 1 1 d .
H15A H -0.3084 0.2995 0.6216 0.044 Uiso 1 1 calc R
C16 C -0.0572(5) 0.4014(3) 0.71309(19) 0.0343(6) Uani 1 1 d .
H16A H 0.0667 0.3291 0.7118 0.041 Uiso 1 1 calc R
C17 C -0.0138(5) 0.5249(3) 0.7684(2) 0.0328(6) Uani 1 1 d .
H17A H 0.1411 0.5373 0.8041 0.039 Uiso 1 1 calc R
C18 C -0.0922(6) 0.7135(3) 0.9339(2) 0.0385(7) Uani 1 1 d .
H18A H -0.2228 0.6493 0.9491 0.058 Uiso 1 1 calc R
H18B H -0.0789 0.8014 0.9729 0.058 Uiso 1 1 calc R
H18C H 0.0621 0.6590 0.9432 0.058 Uiso 1 1 calc R
O21 O 0.3796(3) 0.9708(2) 0.69462(13) 0.0374(5) Uani 1 1 d .
C21 C 0.1668(5) 0.9986(3) 0.68176(17) 0.0286(5) Uani 1 1 d .
O22 O 0.0515(3) 1.0675(2) 0.60814(12) 0.0307(4) Uani 1 1 d .
C22 C 0.2070(6) 1.1112(3) 0.54214(19) 0.0396(7) Uani 1 1 d .
H22A H 0.2625 1.0221 0.5122 0.048 Uiso 1 1 calc R
H22B H 0.3521 1.1645 0.5727 0.048 Uiso 1 1 calc R
C23 C 0.0655(8) 1.2089(4) 0.4742(2) 0.0567(10) Uani 1 1 d .
H23A H 0.1649 1.2350 0.4276 0.085 Uiso 1 1 calc R
H23B H 0.0195 1.2995 0.5038 0.085 Uiso 1 1 calc R
H23C H -0.0817 1.1570 0.4463 0.085 Uiso 1 1 calc R
O31 O 0.4841(3) 1.0017(2) 0.91990(13) 0.0325(4) Uani 1 1 d .
C31 C 0.3129(5) 1.0644(3) 0.87803(17) 0.0268(5) Uani 1 1 d .
O32 O 0.3112(3) 1.2101(2) 0.85754(14) 0.0330(5) Uani 1 1 d .
C32 C 0.5311(5) 1.2919(3) 0.8904(2) 0.0376(7) Uani 1 1 d .
H32A H 0.5101 1.3961 0.8722 0.056 Uiso 1 1 calc R
H32B H 0.6683 1.2494 0.8648 0.056 Uiso 1 1 calc R
H32C H 0.5636 1.2855 0.9565 0.056 Uiso 1 1 calc R

loop_
_atom_site_aniso_label
_atom_site_aniso_U_11
_atom_site_aniso_U_22
_atom_site_aniso_U_33
_atom_site_aniso_U_23
_atom_site_aniso_U_13
_atom_site_aniso_U_12
N1 0.0270(11) 0.0181(11) 0.0368(12) -0.0008(8) 0.0093(9) 0.0015(8)
C2 0.0232(12) 0.0180(12) 0.0428(14) 0.0027(11) 0.0072(10) 0.0034(10)
C3 0.0248(12) 0.0170(12) 0.0426(14) 0.0009(11) 0.0116(10) 0.0051(10)
C11 0.0253(12) 0.0218(13) 0.0416(15) -0.0018(11) 0.0113(11) -0.0013(10)
C12 0.0271(12) 0.0176(12) 0.0382(14) 0.0020(11) 0.0113(11) -0.0006(10)
C13 0.0250(13) 0.0270(15) 0.0522(17) -0.0011(12) 0.0112(12) 0.0017(11)
C14 0.0283(14) 0.0335(16) 0.0595(18) -0.0084(15) 0.0067(13) -0.0051(13)
C15 0.0368(15) 0.0267(15) 0.0486(16) -0.0072(12) 0.0156(13) -0.0066(12)
C16 0.0392(15) 0.0217(13) 0.0441(16) 0.0005(12) 0.0130(12) 0.0069(12)
C17 0.0273(13) 0.0282(15) 0.0436(15) 0.0004(11) 0.0074(11) 0.0026(11)
C18 0.0437(17) 0.0343(16) 0.0405(16) -0.0031(13) 0.0159(13) -0.0084(13)
O21 0.0254(10) 0.0397(12) 0.0485(11) 0.0071(10) 0.0096(8) 0.0011(9)
C21 0.0296(13) 0.0217(13) 0.0344(13) -0.0019(11) 0.0049(11) -0.0017(10)
O22 0.0313(10) 0.0256(10) 0.0355(10) 0.0014(8) 0.0057(8) -0.0012(8)
C22 0.0498(18) 0.0334(16) 0.0382(16) 0.0039(12) 0.0155(13) -0.0029(13)
C23 0.080(3) 0.047(2) 0.0470(19) 0.0111(16) 0.0225(17) 0.0179(19)
O31 0.0303(10) 0.0231(10) 0.0444(10) 0.0009(8) 0.0069(8) 0.0028(8)
C31 0.0282(13) 0.0225(12) 0.0308(13) -0.0010(11) 0.0082(10) 0.0031(10)
O32 0.0324(10) 0.0185(9) 0.0478(11) 0.0008(8) 0.0050(8) 0.0005(8)
C32 0.0328(15) 0.0245(15) 0.0548(18) -0.0012(13) 0.0045(13) -0.0066(12)

loop_
_atom_type_symbol
_atom_type_description
_atom_type_scat_dispersion_real
_atom_type_scat_dispersion_imag
_atom_type_scat_source
C C 0.0033 0.0016 'International Tables Vol C Tables 4.2.6.8 and 6.1.1.4'
H H 0.0000 0.0000 'International Tables Vol C Tables 4.2.6.8 and 6.1.1.4'
N N 0.0061 0.0033 'International Tables Vol C Tables 4.2.6.8 and 6.1.1.4'
O O 0.0106 0.0060 'International Tables Vol C Tables 4.2.6.8 and 6.1.1.4'

loop_
_geom_angle_atom_site_label_1
_geom_angle_atom_site_label_2
_geom_angle_atom_site_label_3
_geom_angle
C3 N1 C2 61.53(17)
C3 N1 C11 113.9(2)
C2 N1 C11 113.4(2)
N1 C2 C21 116.3(2)
N1 C2 C3 58.27(16)
C21 C2 C3 118.2(2)
N1 C2 H2A 117.0
C21 C2 H2A 117.0
C3 C2 H2A 117.0
N1 C3 C31 117.6(2)
N1 C3 C2 60.20(17)
C31 C3 C2 121.7(2)
N1 C3 H3A 115.4
C31 C3 H3A 115.4
C2 C3 H3A 115.4
N1 C11 C12 108.7(2)
N1 C11 C18 108.1(2)
C12 C11 C18 112.3(2)
N1 C11 H11A 109.2
C12 C11 H11A 109.2
C18 C11 H11A 109.2
C17 C12 C13 118.6(3)
C17 C12 C11 120.7(2)
C13 C12 C11 120.7(2)
C12 C13 C14 120.4(2)
C12 C13 H13A 119.8
C14 C13 H13A 119.8
C15 C14 C13 120.2(3)
C15 C14 H14A 119.9
C13 C14 H14A 119.9
C16 C15 C14 119.9(3)
C16 C15 H15A 120.1
C14 C15 H15A 120.1
C15 C16 C17 120.1(3)
C15 C16 H16A 120.0
C17 C16 H16A 120.0
C12 C17 C16 120.8(3)
C12 C17 H17A 119.6
C16 C17 H17A 119.6
C11 C18 H18A 109.5
C11 C18 H18B 109.5
H18A C18 H18B 109.5
C11 C18 H18C 109.5
H18A C18 H18C 109.5
H18B C18 H18C 109.5
O21 C21 O22 124.8(2)
O21 C21 C2 125.3(2)
O22 C21 C2 109.9(2)
C21 O22 C22 114.9(2)
O22 C22 C23 108.5(3)
O22 C22 H22A 110.0
C23 C22 H22A 110.0
O22 C22 H22B 110.0
C23 C22 H22B 110.0
H22A C22 H22B 108.4
C22 C23 H23A 109.5
C22 C23 H23B 109.5
H23A C23 H23B 109.5
C22 C23 H23C 109.5
H23A C23 H23C 109.5
H23B C23 H23C 109.5
O31 C31 O32 123.7(2)
O31 C31 C3 126.9(2)
O32 C31 C3 109.3(2)
C31 O32 C32 116.2(2)
O32 C32 H32A 109.5
O32 C32 H32B 109.5
H32A C32 H32B 109.5
O32 C32 H32C 109.5
H32A C32 H32C 109.5
H32B C32 H32C 109.5

loop_
_geom_bond_atom_site_label_1
_geom_bond_atom_site_label_2
_geom_bond_distance
N1 C3 1.448(3)
N1 C2 1.477(3)
N1 C11 1.489(3)
C2 C21 1.496(4)
C2 C3 1.497(4)
C2 H2A 1.0000
C3 C31 1.492(4)
C3 H3A 1.0000
C11 C12 1.509(4)
C11 C18 1.516(4)
C11 H11A 1.0000
C12 C17 1.387(4)
C12 C13 1.389(4)
C13 C14 1.391(4)
C13 H13A 0.9500
C14 C15 1.378(4)
C14 H14A 0.9500
C15 C16 1.375(4)
C15 H15A 0.9500
C16 C17 1.387(4)
C16 H16A 0.9500
C17 H17A 0.9500
C18 H18A 0.9800
C18 H18B 0.9800
C18 H18C 0.9800
O21 C21 1.196(3)
C21 O22 1.341(3)
O22 C22 1.458(3)
C22 C23 1.480(5)
C22 H22A 0.9900
C22 H22B 0.9900
C23 H23A 0.9800
C23 H23B 0.9800
C23 H23C 0.9800
O31 C31 1.200(3)
C31 O32 1.348(3)
O32 C32 1.449(3)
C32 H32A 0.9800
C32 H32B 0.9800
C32 H32C 0.9800

loop_
_geom_torsion_atom_site_label_1
_geom_torsion_atom_site_label_2
_geom_torsion_atom_site_label_3
_geom_torsion_atom_site_label_4
_geom_torsion
C3 N1 C2 C21 108.3(2)
C11 N1 C2 C21 -146.2(2)
C11 N1 C2 C3 105.5(2)
C2 N1 C3 C31 -112.5(3)
C11 N1 C3 C31 142.7(2)
C11 N1 C3 C2 -104.7(2)
C21 C2 C3 N1 -105.0(2)
N1 C2 C3 C31 105.9(2)
C21 C2 C3 C31 0.9(3)
C3 N1 C11 C12 158.8(2)
C2 N1 C11 C12 90.9(3)
C3 N1 C11 C18 -79.0(3)
C2 N1 C11 C18 -146.9(2)
N1 C11 C12 C17 59.7(3)
C18 C11 C12 C17 -59.9(3)
N1 C11 C12 C13 -122.2(3)
C18 C11 C12 C13 118.2(3)
C17 C12 C13 C14 1.1(4)
C11 C12 C13 C14 -177.1(3)
C12 C13 C14 C15 -0.9(5)
C13 C14 C15 C16 0.7(5)
C14 C15 C16 C17 -0.8(4)
C13 C12 C17 C16 -1.1(4)
C11 C12 C17 C16 177.1(2)
C15 C16 C17 C12 1.0(4)
N1 C2 C21 O21 -23.3(4)
C3 C2 C21 O21 43.1(4)
N1 C2 C21 O22 158.6(2)
C3 C2 C21 O22 -135.0(2)
O21 C21 O22 C22 -1.1(4)
C2 C21 O22 C22 177.1(2)
C21 O22 C22 C23 -169.6(3)
N1 C3 C31 O31 -36.3(4)
C2 C3 C31 O31 -106.7(3)
N1 C3 C31 O32 146.3(2)
C2 C3 C31 O32 75.9(3)
O31 C31 O32 C32 -0.9(4)
C3 C31 O32 C32 176.5(2)
